data_2217785
loop_
_publ_author_name
'Zeroual, Abdellah'
'Mazoir, Noureddine'
'Daran, Jean-Claude'
'Akssira, Mohamed'
'Benharref, Ahmed'

_publ_section_title
;(4a<i>S</i>,10a<i>S</i>)-7-Hydroxy-8-isopropyl-1,1,4a-trimethyl-1,2,3,4,4a,9,10,10a-octahydrophenanthrene:
 a new diterpenoid compound
;
_journal_coeditor_code HG2379
_journal_issue 3
_journal_name_full 'Acta Crystallographica Section E'
_journal_page_first o604
_journal_page_last o605
_journal_paper_doi 10.1107/S1600536808004546
_journal_volume 64
_journal_year 2008
_chemical_formula_iupac 'C20 H30 O1'
_chemical_formula_moiety 'C20 H30 O1'
_chemical_formula_sum 'C20 H30 O'
_chemical_formula_weight 286.44
_chemical_name_systematic
;
(4aS,10aS)-7-Hydroxy-8-isopropyl-1,1,4a-trimethyl-1,2,3,4,4a,9,10,10a-
octahydrophenanthrene
;
_space_group_IT_number 1
_symmetry_cell_setting triclinic
_symmetry_space_group_name_Hall 'P 1'
_symmetry_space_group_name_H-M 'P 1'
_atom_sites_solution_hydrogens geom
_atom_sites_solution_primary direct
_atom_sites_solution_secondary difmap
_audit_creation_method SHELXL97
_cell_angle_alpha 70.578(4)
_cell_angle_beta 70.096(4)
_cell_angle_gamma 89.968(3)
_cell_formula_units_Z 4
_cell_length_a 10.5422(5)
_cell_length_b 12.1343(5)
_cell_length_c 14.8245(6)
_cell_measurement_reflns_used 6230
_cell_measurement_temperature 180(2)
_cell_measurement_theta_max 32.09
_cell_measurement_theta_min 2.76
_cell_volume 1668.01(14)
_computing_cell_refinement 'CrysAlis RED (Oxford Diffraction, 2006)'
_computing_data_collection 'CrysAlis CCD (Oxford Diffraction, 2006)'
_computing_data_reduction 'CrysAlis RED (Oxford Diffraction, 2006)'
_computing_molecular_graphics
;
ORTEPIII (Burnett & Johnson, 1996) and ORTEP-3 for Windows (Farrugia,
1997)
;
_computing_publication_material 'WinGX (Farrugia, 1999)'
_computing_structure_refinement 'SHELXL97 (Sheldrick, 2008)'
_computing_structure_solution 'SIR97 (Altomare <i>et al.</i>,  1999)'
_diffrn_ambient_temperature 180(2)
_diffrn_detector_area_resol_mean 8.2632
_diffrn_measured_fraction_theta_full 0.998
_diffrn_measured_fraction_theta_max 0.998
_diffrn_measurement_device_type 'Oxford Diffraction Xcalibur'
_diffrn_measurement_method '\w and \f'
_diffrn_radiation_monochromator graphite
_diffrn_radiation_source 'fine-focus sealed tube'
_diffrn_radiation_type MoK\a
_diffrn_radiation_wavelength 0.71073
_diffrn_reflns_av_R_equivalents 0.0275
_diffrn_reflns_av_sigmaI/netI 0.0561
_diffrn_reflns_limit_h_max 13
_diffrn_reflns_limit_h_min -13
_diffrn_reflns_limit_k_max 15
_diffrn_reflns_limit_k_min -14
_diffrn_reflns_limit_l_max 18
_diffrn_reflns_limit_l_min -16
_diffrn_reflns_number 13146
_diffrn_reflns_theta_full 26.37
_diffrn_reflns_theta_max 26.37
_diffrn_reflns_theta_min 2.76
_exptl_absorpt_coefficient_mu 0.067
_exptl_absorpt_correction_type none
_exptl_crystal_colour colourless
_exptl_crystal_density_diffrn 1.141
_exptl_crystal_density_method 'not measured'
_exptl_crystal_description block
_exptl_crystal_F_000 632
_exptl_crystal_size_max 0.48
_exptl_crystal_size_mid 0.40
_exptl_crystal_size_min 0.22
_refine_diff_density_max 0.160
_refine_diff_density_min -0.213
_refine_ls_extinction_method none
_refine_ls_goodness_of_fit_ref 0.978
_refine_ls_hydrogen_treatment constr
_refine_ls_matrix_type full
_refine_ls_number_parameters 781
_refine_ls_number_reflns 6812
_refine_ls_number_restraints 3
_refine_ls_restrained_S_all 0.978
_refine_ls_R_factor_all 0.0656
_refine_ls_R_factor_gt 0.0400
_refine_ls_shift/su_max 0.001
_refine_ls_shift/su_mean 0.000
_refine_ls_structure_factor_coef Fsqd
_refine_ls_weighting_details 'calc w = 1/[\s^2^(Fo^2^)+(0.0625P)^2^] where P=(Fo^2^+2Fc^2^)/3'
_refine_ls_weighting_scheme calc
_refine_ls_wR_factor_gt 0.0919
_refine_ls_wR_factor_ref 0.1092
_reflns_number_gt 4589
_reflns_number_total 6812
_reflns_threshold_expression I>2\s(I)
_cod_data_source_file hg2379.cif
_cod_data_source_block I
_cod_original_formula_sum 'C20 H30 O1'
_cod_database_code 2217785
_cod_database_fobs_code 2217785

loop_
_symmetry_equiv_pos_as_xyz
'x, y, z'

loop_
_atom_site_type_symbol
_atom_site_label
_atom_site_fract_x
_atom_site_fract_y
_atom_site_fract_z
_atom_site_U_iso_or_equiv
_atom_site_adp_type
_atom_site_calc_flag
_atom_site_refinement_flags
_atom_site_occupancy
O O1 0.1167(3) 0.09842(18) 0.96490(17) 0.0523(7) Uani d . 1
H H1 0.0802 0.0758 1.0291 0.078 Uiso calc R 1
C C1 0.3301(3) 0.7807(2) 0.6414(2) 0.0315(7) Uani d . 1
C C2 0.3671(3) 0.8211(3) 0.7172(2) 0.0386(8) Uani d . 1
H H2A 0.4513 0.7893 0.7237 0.046 Uiso calc R 1
H H2B 0.3862 0.9082 0.6896 0.046 Uiso calc R 1
C C3 0.2567(3) 0.7828(3) 0.8224(2) 0.0404(8) Uani d . 1
H H3A 0.1746 0.8200 0.8174 0.048 Uiso calc R 1
H H3B 0.2880 0.8097 0.8684 0.048 Uiso calc R 1
C C4 0.2208(3) 0.6491(3) 0.8680(2) 0.0349(7) Uani d . 1
H H4A 0.1477 0.6272 0.9364 0.042 Uiso calc R 1
H H4B 0.3014 0.6125 0.8775 0.042 Uiso calc R 1
C C4A 0.1733(3) 0.5998(2) 0.80008(19) 0.0231(6) Uani d . 1
C C4B 0.1609(3) 0.4646(2) 0.8406(2) 0.0243(6) Uani d . 1
C C5 0.1037(3) 0.4046(3) 0.9454(2) 0.0365(8) Uani d . 1
H H5 0.0740 0.4483 0.9898 0.044 Uiso calc R 1
C C6 0.0887(3) 0.2847(3) 0.9868(2) 0.0425(8) Uani d . 1
H H6 0.0486 0.2460 1.0590 0.051 Uiso calc R 1
C C7 0.1316(3) 0.2202(3) 0.9243(2) 0.0350(7) Uani d . 1
C C8 0.1919(3) 0.2750(2) 0.8182(2) 0.0280(7) Uani d . 1
C C8A 0.2012(3) 0.3984(2) 0.7770(2) 0.0239(6) Uani d . 1
C C9 0.2569(3) 0.4581(2) 0.6617(2) 0.0285(7) Uani d . 1
H H9A 0.2076 0.4191 0.6321 0.034 Uiso calc R 1
H H9B 0.3538 0.4467 0.6354 0.034 Uiso calc R 1
C C10 0.2455(3) 0.5897(2) 0.6247(2) 0.0298(7) Uani d . 1
H H10B 0.3070 0.6274 0.5524 0.036 Uiso calc R 1
H H10C 0.1512 0.6019 0.6286 0.036 Uiso calc R 1
C C10A 0.2836(3) 0.6453(2) 0.69120(19) 0.0232(6) Uani d . 1
H H10A 0.3662 0.6098 0.7000 0.028 Uiso calc R 1
C C11 0.2451(3) 0.2019(2) 0.7505(2) 0.0317(7) Uani d . 1
H H11 0.2900 0.2588 0.6788 0.038 Uiso calc R 1
C C12 0.3523(3) 0.1277(3) 0.7767(3) 0.0465(9) Uani d . 1
H H12A 0.3116 0.0685 0.8457 0.070 Uiso calc R 1
H H12B 0.4266 0.1785 0.7742 0.070 Uiso calc R 1
H H12C 0.3880 0.0882 0.7270 0.070 Uiso calc R 1
C C13 0.1324(4) 0.1245(3) 0.7495(3) 0.0537(10) Uani d . 1
H H13A 0.0648 0.1731 0.7306 0.081 Uiso calc R 1
H H13B 0.0887 0.0645 0.8179 0.081 Uiso calc R 1
H H13C 0.1711 0.0859 0.6995 0.081 Uiso calc R 1
C C14 0.0312(3) 0.6331(3) 0.8057(2) 0.0340(7) Uani d . 1
H H14A -0.0341 0.5931 0.8754 0.051 Uiso calc R 1
H H14B 0.0043 0.6089 0.7573 0.051 Uiso calc R 1
H H14C 0.0327 0.7186 0.7879 0.051 Uiso calc R 1
C C15 0.2264(4) 0.8541(3) 0.6058(3) 0.0441(8) Uani d . 1
H H15A 0.1909 0.8177 0.5678 0.066 Uiso calc R 1
H H15B 0.2706 0.9341 0.5612 0.066 Uiso calc R 1
H H15C 0.1513 0.8574 0.6657 0.066 Uiso calc R 1
C C16 0.4607(4) 0.8047(3) 0.5459(3) 0.0500(9) Uani d . 1
H H16A 0.4998 0.8872 0.5211 0.075 Uiso calc R 1
H H16B 0.4384 0.7889 0.4920 0.075 Uiso calc R 1
H H16C 0.5266 0.7532 0.5641 0.075 Uiso calc R 1
O O2 0.8528(3) 0.97439(18) 0.60117(17) 0.0518(6) Uani d . 1
H H2 0.8989 0.9980 0.5381 0.078 Uiso calc R 1
C C21 0.6785(3) 0.2891(2) 0.9123(2) 0.0320(7) Uani d . 1
C C22 0.7924(3) 0.2434(3) 0.8428(2) 0.0413(8) Uani d . 1
H H22A 0.8803 0.2676 0.8456 0.050 Uiso calc R 1
H H22B 0.7771 0.1562 0.8695 0.050 Uiso calc R 1
C C23 0.8020(4) 0.2876(3) 0.7326(2) 0.0422(8) Uani d . 1
H H23A 0.7167 0.2592 0.7286 0.051 Uiso calc R 1
H H23B 0.8777 0.2555 0.6919 0.051 Uiso calc R 1
C C24 0.8258(3) 0.4220(3) 0.6870(2) 0.0347(7) Uani d . 1
H H24A 0.8327 0.4481 0.6145 0.042 Uiso calc R 1
H H24B 0.9131 0.4501 0.6883 0.042 Uiso calc R 1
C C24A 0.7099(3) 0.4774(2) 0.7467(2) 0.0248(6) Uani d . 1
C C24B 0.7475(3) 0.6111(2) 0.7106(2) 0.0257(6) Uani d . 1
C C25 0.8194(3) 0.6739(3) 0.6071(2) 0.0364(7) Uani d . 1
H H25 0.8447 0.6328 0.5604 0.044 Uiso calc R 1
C C26 0.8542(3) 0.7929(3) 0.5712(2) 0.0431(9) Uani d . 1
H H26 0.9029 0.8339 0.5002 0.052 Uiso calc R 1
C C27 0.8190(3) 0.8534(3) 0.6376(2) 0.0348(7) Uani d . 1
C C28 0.7493(3) 0.7974(2) 0.7412(2) 0.0258(6) Uani d . 1
C C28A 0.7106(3) 0.6744(2) 0.7776(2) 0.0238(6) Uani d . 1
C C29 0.6309(3) 0.6123(2) 0.8901(2) 0.0299(7) Uani d . 1
H H29A 0.5509 0.6536 0.9105 0.036 Uiso calc R 1
H H29B 0.6885 0.6193 0.9291 0.036 Uiso calc R 1
C C30 0.5816(3) 0.4823(2) 0.9215(2) 0.0308(7) Uani d . 1
H H30B 0.4977 0.4742 0.9071 0.037 Uiso calc R 1
H H30C 0.5603 0.4423 0.9960 0.037 Uiso calc R 1
C C30A 0.6923(3) 0.4254(2) 0.8615(2) 0.0249(6) Uani d . 1
H H30A 0.7785 0.4553 0.8646 0.030 Uiso calc R 1
C C211 0.7177(3) 0.8651(2) 0.8143(2) 0.0299(7) Uani d . 1
H H211 0.6740 0.8059 0.8851 0.036 Uiso calc R 1
C C212 0.8445(3) 0.9267(3) 0.8120(3) 0.0511(9) Uani d . 1
H H12D 0.8850 0.9919 0.7464 0.077 Uiso calc R 1
H H12E 0.9102 0.8705 0.8201 0.077 Uiso calc R 1
H H12F 0.8203 0.9575 0.8682 0.077 Uiso calc R 1
C C213 0.6172(3) 0.9520(3) 0.7982(3) 0.0457(8) Uani d . 1
H H13D 0.5317 0.9099 0.8076 0.068 Uiso calc R 1
H H13E 0.6548 1.0104 0.7286 0.068 Uiso calc R 1
H H13F 0.6000 0.9919 0.8481 0.068 Uiso calc R 1
C C214 0.5822(3) 0.4567(3) 0.7231(2) 0.0373(7) Uani d . 1
H H14D 0.5993 0.5000 0.6505 0.056 Uiso calc R 1
H H14E 0.5054 0.4847 0.7654 0.056 Uiso calc R 1
H H14F 0.5608 0.3724 0.7385 0.056 Uiso calc R 1
C C215 0.5373(3) 0.2246(3) 0.9368(3) 0.0485(9) Uani d . 1
H H15D 0.5341 0.1402 0.9733 0.073 Uiso calc R 1
H H15E 0.5224 0.2360 0.8727 0.073 Uiso calc R 1
H H15F 0.4663 0.2567 0.9799 0.073 Uiso calc R 1
C C216 0.7010(4) 0.2589(3) 1.0143(2) 0.0470(9) Uani d . 1
H H16D 0.7864 0.3028 1.0029 0.070 Uiso calc R 1
H H16E 0.7056 0.1742 1.0421 0.070 Uiso calc R 1
H H16F 0.6253 0.2803 1.0632 0.070 Uiso calc R 1
O O3 0.8840(3) 0.9285(2) 0.07938(18) 0.0581(7) Uani d . 1
H H3 0.9311 0.9464 0.0169 0.087 Uiso calc R 1
C C31 0.6454(3) 0.2602(2) 0.4319(2) 0.0359(7) Uani d . 1
C C32 0.7527(3) 0.2014(3) 0.3711(2) 0.0432(8) Uani d . 1
H H32A 0.8417 0.2220 0.3739 0.052 Uiso calc R 1
H H32B 0.7290 0.1149 0.4042 0.052 Uiso calc R 1
C C33 0.7665(3) 0.2360(3) 0.2608(2) 0.0411(8) Uani d . 1
H H33A 0.6796 0.2112 0.2568 0.049 Uiso calc R 1
H H33B 0.8379 0.1953 0.2260 0.049 Uiso calc R 1
C C34 0.8037(3) 0.3691(3) 0.2065(2) 0.0352(7) Uani d . 1
H H34A 0.8147 0.3897 0.1336 0.042 Uiso calc R 1
H H34B 0.8919 0.3929 0.2090 0.042 Uiso calc R 1
C C34A 0.6952(3) 0.4374(2) 0.2557(2) 0.0261(6) Uani d . 1
C C34B 0.7445(3) 0.5702(2) 0.2100(2) 0.0264(7) Uani d . 1
C C35 0.8292(3) 0.6205(3) 0.1079(2) 0.0401(8) Uani d . 1
H H35 0.8560 0.5723 0.0674 0.048 Uiso calc R 1
C C36 0.8749(4) 0.7386(3) 0.0648(2) 0.0481(9) Uani d . 1
H H36 0.9332 0.7712 -0.0051 0.058 Uiso calc R 1
C C37 0.8372(3) 0.8099(3) 0.1215(2) 0.0379(8) Uani d . 1
C C38 0.7512(3) 0.7654(2) 0.2229(2) 0.0290(7) Uani d . 1
C C38A 0.7050(3) 0.6438(2) 0.2673(2) 0.0244(6) Uani d . 1
C C39 0.6157(3) 0.5934(2) 0.3800(2) 0.0333(7) Uani d . 1
H H39A 0.5361 0.6374 0.3911 0.040 Uiso calc R 1
H H39B 0.6676 0.6073 0.4204 0.040 Uiso calc R 1
C C40A 0.6711(3) 0.3950(2) 0.3713(2) 0.0264(6) Uani d . 1
H H40A 0.7576 0.4230 0.3753 0.032 Uiso calc R 1
C C40 0.5640(3) 0.4620(2) 0.4216(2) 0.0327(7) Uani d . 1
H H40B 0.5414 0.4303 0.4968 0.039 Uiso calc R 1
H H40C 0.4801 0.4508 0.4081 0.039 Uiso calc R 1
C C311 0.7120(3) 0.8454(3) 0.2858(3) 0.0394(8) Uani d . 1
H H311 0.6449 0.7958 0.3544 0.047 Uiso calc R 1
C C312 0.8296(4) 0.8890(4) 0.3053(3) 0.0646(12) Uani d . 1
H H12G 0.8986 0.9383 0.2400 0.097 Uiso calc R 1
H H12H 0.8692 0.8217 0.3389 0.097 Uiso calc R 1
H H12I 0.7979 0.9355 0.3497 0.097 Uiso calc R 1
C C313 0.6415(4) 0.9483(3) 0.2425(4) 0.0693(13) Uani d . 1
H H13G 0.5665 0.9192 0.2281 0.104 Uiso calc R 1
H H13H 0.7068 1.0046 0.1789 0.104 Uiso calc R 1
H H13I 0.6057 0.9874 0.2925 0.104 Uiso calc R 1
C C314 0.5678(3) 0.4218(3) 0.2302(2) 0.0392(8) Uani d . 1
H H14G 0.5363 0.3377 0.2533 0.059 Uiso calc R 1
H H14H 0.5903 0.4572 0.1559 0.059 Uiso calc R 1
H H14I 0.4958 0.4606 0.2651 0.059 Uiso calc R 1
C C315 0.5018(3) 0.2012(3) 0.4569(3) 0.0465(9) Uani d . 1
H H15G 0.4901 0.1190 0.5024 0.070 Uiso calc R 1
H H15H 0.4907 0.2037 0.3933 0.070 Uiso calc R 1
H H15I 0.4333 0.2434 0.4910 0.070 Uiso calc R 1
C C316 0.6655(4) 0.2384(3) 0.5336(2) 0.0543(10) Uani d . 1
H H16G 0.6617 0.1536 0.5686 0.081 Uiso calc R 1
H H16H 0.5935 0.2694 0.5771 0.081 Uiso calc R 1
H H16I 0.7543 0.2783 0.5204 0.081 Uiso calc R 1
O O4 0.1205(2) 0.05884(18) 0.44649(17) 0.0487(6) Uani d . 1
H H4 0.1159 0.0322 0.5077 0.073 Uiso calc R 1
C C41 0.3018(3) 0.7513(2) 0.1661(2) 0.0337(7) Uani d . 1
C C42 0.3250(3) 0.7861(3) 0.2501(3) 0.0434(8) Uani d . 1
H H42A 0.4099 0.7576 0.2583 0.052 Uiso calc R 1
H H42B 0.3378 0.8731 0.2278 0.052 Uiso calc R 1
C C43 0.2094(4) 0.7374(3) 0.3533(3) 0.0451(9) Uani d . 1
H H43A 0.1255 0.7702 0.3471 0.054 Uiso calc R 1
H H43B 0.2319 0.7620 0.4040 0.054 Uiso calc R 1
C C44 0.1849(3) 0.6035(3) 0.3906(2) 0.0367(7) Uani d . 1
H H44A 0.1092 0.5741 0.4579 0.044 Uiso calc R 1
H H44B 0.2674 0.5710 0.4003 0.044 Uiso calc R 1
C C44A 0.1501(3) 0.5599(2) 0.3150(2) 0.0252(6) Uani d . 1
C C44B 0.1458(3) 0.4254(2) 0.3473(2) 0.0254(6) Uani d . 1
C C45 0.0939(3) 0.3564(3) 0.4506(2) 0.0406(8) Uani d . 1
H H45 0.0636 0.3937 0.5000 0.049 Uiso calc R 1
C C46 0.0850(3) 0.2350(3) 0.4839(2) 0.0435(9) Uani d . 1
H H46 0.0479 0.1895 0.5551 0.052 Uiso calc R 1
C C47 0.1301(3) 0.1814(3) 0.4134(2) 0.0345(7) Uani d . 1
C C48 0.1831(3) 0.2444(2) 0.3093(2) 0.0285(7) Uani d . 1
C C48A 0.1886(3) 0.3683(2) 0.2761(2) 0.0248(6) Uani d . 1
C C49 0.2438(3) 0.4377(2) 0.1625(2) 0.0300(7) Uani d . 1
H H49A 0.1953 0.4039 0.1291 0.036 Uiso calc R 1
H H49B 0.3411 0.4281 0.1345 0.036 Uiso calc R 1
C C50 0.2309(3) 0.5683(2) 0.1341(2) 0.0312(7) Uani d . 1
H H50B 0.2948 0.6113 0.0634 0.037 Uiso calc R 1
H H50C 0.1374 0.5813 0.1361 0.037 Uiso calc R 1
C C50A 0.2621(3) 0.6154(2) 0.2079(2) 0.0270(6) Uani d . 1
H H50A 0.3460 0.5814 0.2154 0.032 Uiso calc R 1
C C411 0.2381(3) 0.1805(2) 0.2333(2) 0.0344(7) Uani d . 1
H H411 0.2705 0.2420 0.1630 0.041 Uiso calc R 1
C C412 0.3594(3) 0.1187(3) 0.2459(3) 0.0468(9) Uani d . 1
H H12J 0.3956 0.0851 0.1920 0.070 Uiso calc R 1
H H12K 0.3310 0.0557 0.3132 0.070 Uiso calc R 1
H H12L 0.4300 0.1756 0.2406 0.070 Uiso calc R 1
C C413 0.1285(4) 0.0942(3) 0.2377(3) 0.0526(10) Uani d . 1
H H13J 0.1045 0.0258 0.3014 0.079 Uiso calc R 1
H H13K 0.1631 0.0682 0.1788 0.079 Uiso calc R 1
H H13L 0.0476 0.1333 0.2358 0.079 Uiso calc R 1
C C414 0.0053(3) 0.5861(3) 0.3207(2) 0.0358(7) Uani d . 1
H H14J -0.0590 0.5453 0.3907 0.054 Uiso calc R 1
H H14K -0.0192 0.5585 0.2730 0.054 Uiso calc R 1
H H14L 0.0018 0.6711 0.3021 0.054 Uiso calc R 1
C C415 0.1991(4) 0.8224(3) 0.1279(2) 0.0451(9) Uani d . 1
H H15J 0.1796 0.7938 0.0789 0.068 Uiso calc R 1
H H15K 0.2368 0.9058 0.0942 0.068 Uiso calc R 1
H H15L 0.1149 0.8133 0.1861 0.068 Uiso calc R 1
C C416 0.4386(4) 0.7830(3) 0.0761(3) 0.0577(11) Uani d . 1
H H16J 0.4717 0.8663 0.0558 0.087 Uiso calc R 1
H H16K 0.4266 0.7689 0.0180 0.087 Uiso calc R 1
H H16L 0.5048 0.7341 0.0971 0.087 Uiso calc R 1

loop_
_atom_site_aniso_label
_atom_site_aniso_U_11
_atom_site_aniso_U_22
_atom_site_aniso_U_33
_atom_site_aniso_U_12
_atom_site_aniso_U_13
_atom_site_aniso_U_23
O1 0.0690(18) 0.0265(12) 0.0444(14) -0.0080(11) -0.0136(13) 0.0012(11)
C1 0.0334(18) 0.0237(16) 0.0343(17) 0.0028(13) -0.0072(14) -0.0116(13)
C2 0.0403(19) 0.0297(17) 0.053(2) 0.0025(14) -0.0212(16) -0.0187(15)
C3 0.050(2) 0.0388(19) 0.046(2) 0.0084(15) -0.0215(17) -0.0271(16)
C4 0.0388(18) 0.0408(18) 0.0320(17) 0.0077(14) -0.0142(14) -0.0202(14)
C4A 0.0229(15) 0.0256(15) 0.0246(15) 0.0092(12) -0.0100(12) -0.0120(12)
C4B 0.0227(15) 0.0256(15) 0.0249(16) 0.0017(12) -0.0095(12) -0.0083(13)
C5 0.0428(19) 0.0385(19) 0.0252(17) 0.0061(15) -0.0056(14) -0.0143(14)
C6 0.046(2) 0.042(2) 0.0223(17) -0.0045(15) -0.0025(15) -0.0008(15)
C7 0.0370(18) 0.0240(17) 0.0361(19) -0.0018(14) -0.0120(15) -0.0019(14)
C8 0.0267(16) 0.0258(16) 0.0307(17) 0.0037(12) -0.0106(13) -0.0086(13)
C8A 0.0212(15) 0.0265(16) 0.0238(15) 0.0040(12) -0.0080(12) -0.0089(12)
C9 0.0370(17) 0.0240(15) 0.0244(15) 0.0050(12) -0.0092(13) -0.0103(12)
C10 0.0418(18) 0.0241(15) 0.0232(15) 0.0060(13) -0.0118(13) -0.0078(12)
C10A 0.0272(16) 0.0228(14) 0.0242(15) 0.0101(12) -0.0111(13) -0.0119(12)
C11 0.0353(18) 0.0188(15) 0.0413(18) 0.0027(12) -0.0130(14) -0.0118(13)
C12 0.041(2) 0.044(2) 0.069(2) 0.0158(16) -0.0246(18) -0.0334(18)
C13 0.046(2) 0.060(2) 0.076(3) 0.0112(18) -0.033(2) -0.039(2)
C14 0.0277(16) 0.0359(17) 0.0420(18) 0.0090(13) -0.0134(14) -0.0175(14)
C15 0.060(2) 0.0293(17) 0.046(2) 0.0110(16) -0.0255(17) -0.0111(15)
C16 0.047(2) 0.0361(19) 0.051(2) -0.0003(15) -0.0007(17) -0.0143(16)
O2 0.0609(16) 0.0286(13) 0.0434(14) -0.0068(11) -0.0008(12) -0.0033(11)
C21 0.0470(19) 0.0214(15) 0.0352(17) 0.0072(13) -0.0218(15) -0.0122(13)
C22 0.057(2) 0.0292(17) 0.048(2) 0.0200(15) -0.0255(17) -0.0186(15)
C23 0.055(2) 0.0405(19) 0.043(2) 0.0218(16) -0.0192(16) -0.0271(16)
C24 0.0419(19) 0.0368(18) 0.0296(17) 0.0160(14) -0.0118(14) -0.0182(14)
C24A 0.0285(16) 0.0235(15) 0.0255(15) 0.0094(12) -0.0107(13) -0.0114(12)
C24B 0.0273(16) 0.0247(15) 0.0257(16) 0.0054(12) -0.0113(13) -0.0076(13)
C25 0.047(2) 0.0361(18) 0.0234(16) 0.0052(15) -0.0076(14) -0.0123(14)
C26 0.049(2) 0.041(2) 0.0228(17) 0.0005(16) -0.0025(15) -0.0022(15)
C27 0.0365(18) 0.0248(16) 0.0328(18) -0.0020(13) -0.0065(14) -0.0036(14)
C28 0.0243(15) 0.0213(15) 0.0312(17) 0.0019(12) -0.0107(13) -0.0077(13)
C28A 0.0227(15) 0.0226(15) 0.0265(15) 0.0036(12) -0.0102(12) -0.0079(12)
C29 0.0349(17) 0.0243(15) 0.0276(16) 0.0058(13) -0.0048(13) -0.0123(13)
C30 0.0360(17) 0.0215(15) 0.0282(16) 0.0017(13) -0.0037(13) -0.0086(13)
C30A 0.0311(16) 0.0201(14) 0.0240(15) 0.0022(12) -0.0095(13) -0.0089(12)
C211 0.0338(17) 0.0215(15) 0.0372(17) 0.0045(12) -0.0149(14) -0.0118(13)
C212 0.044(2) 0.054(2) 0.078(3) 0.0183(17) -0.0318(19) -0.041(2)
C213 0.0367(19) 0.045(2) 0.065(2) 0.0143(15) -0.0224(17) -0.0269(18)
C214 0.0428(19) 0.0368(18) 0.0455(19) 0.0095(14) -0.0291(15) -0.0173(15)
C215 0.059(2) 0.0337(19) 0.050(2) -0.0116(17) -0.0182(18) -0.0118(16)
C216 0.071(2) 0.0310(18) 0.040(2) 0.0073(16) -0.0253(18) -0.0076(15)
O3 0.0732(19) 0.0369(13) 0.0404(14) -0.0227(12) -0.0078(13) 0.0025(11)
C31 0.049(2) 0.0244(16) 0.0346(18) 0.0052(14) -0.0157(15) -0.0101(14)
C32 0.050(2) 0.0289(17) 0.056(2) 0.0148(15) -0.0251(17) -0.0153(16)
C33 0.0430(19) 0.0364(19) 0.049(2) 0.0137(15) -0.0133(16) -0.0242(16)
C34 0.0371(18) 0.0391(19) 0.0335(17) 0.0076(14) -0.0095(14) -0.0213(15)
C34A 0.0297(16) 0.0264(15) 0.0277(16) 0.0052(12) -0.0146(13) -0.0123(13)
C34B 0.0263(16) 0.0287(16) 0.0240(16) 0.0016(12) -0.0109(13) -0.0073(13)
C35 0.051(2) 0.043(2) 0.0251(17) -0.0014(16) -0.0099(15) -0.0149(15)
C36 0.056(2) 0.048(2) 0.0235(18) -0.0130(17) -0.0019(16) -0.0049(16)
C37 0.044(2) 0.0277(17) 0.0319(19) -0.0099(15) -0.0132(15) 0.0012(15)
C38 0.0258(16) 0.0267(16) 0.0353(18) 0.0041(12) -0.0134(14) -0.0094(14)
C38A 0.0178(14) 0.0281(16) 0.0259(15) 0.0047(12) -0.0083(12) -0.0073(13)
C39 0.0329(17) 0.0253(16) 0.0330(17) 0.0047(13) 0.0000(14) -0.0117(13)
C40A 0.0274(16) 0.0249(15) 0.0272(16) 0.0059(12) -0.0087(13) -0.0109(13)
C40 0.0318(17) 0.0270(16) 0.0302(16) 0.0010(13) -0.0010(13) -0.0094(13)
C311 0.039(2) 0.0181(16) 0.047(2) 0.0015(13) -0.0045(16) -0.0055(14)
C312 0.077(3) 0.075(3) 0.087(3) 0.045(2) -0.056(2) -0.058(2)
C313 0.055(2) 0.037(2) 0.142(4) 0.0200(18) -0.061(3) -0.039(2)
C314 0.0421(19) 0.0372(18) 0.049(2) 0.0082(14) -0.0263(16) -0.0179(16)
C315 0.049(2) 0.0277(18) 0.049(2) -0.0077(15) -0.0050(17) -0.0097(15)
C316 0.082(3) 0.036(2) 0.041(2) 0.0088(18) -0.0267(19) -0.0034(16)
O4 0.0583(15) 0.0266(12) 0.0436(14) 0.0055(11) -0.0105(13) 0.0013(10)
C41 0.0371(18) 0.0245(16) 0.0375(18) 0.0056(13) -0.0079(14) -0.0141(14)
C42 0.049(2) 0.0264(17) 0.065(2) 0.0059(15) -0.0290(18) -0.0201(16)
C43 0.070(2) 0.0374(19) 0.046(2) 0.0100(17) -0.0294(18) -0.0284(16)
C44 0.0460(19) 0.0383(18) 0.0364(18) 0.0137(15) -0.0195(15) -0.0216(15)
C44A 0.0276(16) 0.0233(15) 0.0272(16) 0.0067(12) -0.0106(13) -0.0113(13)
C44B 0.0260(16) 0.0280(16) 0.0239(15) 0.0051(12) -0.0106(13) -0.0095(13)
C45 0.049(2) 0.041(2) 0.0278(18) 0.0073(16) -0.0065(15) -0.0156(16)
C46 0.054(2) 0.0368(19) 0.0243(17) 0.0050(16) -0.0043(16) -0.0014(15)
C47 0.0353(18) 0.0238(16) 0.0343(18) 0.0059(13) -0.0098(15) -0.0005(14)
C48 0.0247(15) 0.0278(17) 0.0316(17) 0.0053(12) -0.0075(13) -0.0115(14)
C48A 0.0213(14) 0.0253(15) 0.0271(15) 0.0016(12) -0.0102(12) -0.0069(12)
C49 0.0402(18) 0.0253(16) 0.0243(15) 0.0042(13) -0.0101(13) -0.0101(12)
C50 0.0445(19) 0.0248(16) 0.0234(15) 0.0066(13) -0.0119(14) -0.0078(12)
C50A 0.0303(16) 0.0240(15) 0.0307(16) 0.0082(12) -0.0114(13) -0.0140(13)
C411 0.0422(19) 0.0222(16) 0.0370(18) 0.0044(13) -0.0106(15) -0.0121(13)
C412 0.0348(19) 0.044(2) 0.068(2) 0.0086(15) -0.0116(17) -0.0356(18)
C413 0.056(2) 0.047(2) 0.076(3) 0.0144(18) -0.037(2) -0.033(2)
C414 0.0292(17) 0.0363(17) 0.0450(19) 0.0095(13) -0.0147(14) -0.0169(15)
C415 0.068(2) 0.0279(18) 0.043(2) 0.0154(16) -0.0241(18) -0.0126(15)
C416 0.053(2) 0.0322(19) 0.064(3) -0.0053(16) 0.0056(19) -0.0148(18)

loop_
_atom_type_symbol
_atom_type_description
_atom_type_scat_dispersion_real
_atom_type_scat_dispersion_imag
_atom_type_scat_source
C C 0.0033 0.0016 'International Tables Vol C Tables 4.2.6.8 and 6.1.1.4'
H H 0.0000 0.0000 'International Tables Vol C Tables 4.2.6.8 and 6.1.1.4'
O O 0.0106 0.0060 'International Tables Vol C Tables 4.2.6.8 and 6.1.1.4'

loop_
_geom_angle_atom_site_label_1
_geom_angle_atom_site_label_2
_geom_angle_atom_site_label_3
_geom_angle
C7 O1 H1 109.5
C2 C1 C15 110.6(2)
C2 C1 C16 107.2(3)
C15 C1 C16 107.0(3)
C2 C1 C10A 108.4(2)
C15 C1 C10A 114.7(2)
C16 C1 C10A 108.8(2)
C3 C2 C1 113.4(2)
C3 C2 H2A 108.9
C1 C2 H2A 108.9
C3 C2 H2B 108.9
C1 C2 H2B 108.9
H2A C2 H2B 107.7
C2 C3 C4 111.3(2)
C2 C3 H3A 109.4
C4 C3 H3A 109.4
C2 C3 H3B 109.4
C4 C3 H3B 109.4
H3A C3 H3B 108.0
C3 C4 C4A 112.6(2)
C3 C4 H4A 109.1
C4A C4 H4A 109.1
C3 C4 H4B 109.1
C4A C4 H4B 109.1
H4A C4 H4B 107.8
C14 C4A C4B 107.0(2)
C14 C4A C4 109.1(2)
C4B C4A C4 110.2(2)
C14 C4A C10A 114.9(2)
C4B C4A C10A 107.8(2)
C4 C4A C10A 107.8(2)
C5 C4B C8A 117.9(3)
C5 C4B C4A 118.7(2)
C8A C4B C4A 123.4(2)
C6 C5 C4B 121.9(3)
C6 C5 H5 119.0
C4B C5 H5 119.0
C5 C6 C7 119.9(3)
C5 C6 H6 120.0
C7 C6 H6 120.0
C6 C7 O1 120.7(3)
C6 C7 C8 121.1(3)
O1 C7 C8 118.1(3)
C7 C8 C8A 117.9(3)
C7 C8 C11 120.3(3)
C8A C8 C11 121.9(3)
C4B C8A C8 121.1(2)
C4B C8A C9 120.6(2)
C8 C8A C9 118.3(2)
C8A C9 C10 114.2(2)
C8A C9 H9A 108.7
C10 C9 H9A 108.7
C8A C9 H9B 108.7
C10 C9 H9B 108.7
H9A C9 H9B 107.6
C10A C10 C9 109.5(2)
C10A C10 H10B 109.8
C9 C10 H10B 109.8
C10A C10 H10C 109.8
C9 C10 H10C 109.8
H10B C10 H10C 108.2
C10 C10A C4A 109.0(2)
C10 C10A C1 115.4(2)
C4A C10A C1 116.9(2)
C10 C10A H10A 104.7
C4A C10A H10A 104.7
C1 C10A H10A 104.7
C12 C11 C8 113.4(3)
C12 C11 C13 109.8(3)
C8 C11 C13 112.9(3)
C12 C11 H11 106.8
C8 C11 H11 106.8
C13 C11 H11 106.8
C11 C12 H12A 109.5
C11 C12 H12B 109.5
H12A C12 H12B 109.5
C11 C12 H12C 109.5
H12A C12 H12C 109.5
H12B C12 H12C 109.5
C11 C13 H13A 109.5
C11 C13 H13B 109.5
H13A C13 H13B 109.5
C11 C13 H13C 109.5
H13A C13 H13C 109.5
H13B C13 H13C 109.5
C4A C14 H14A 109.5
C4A C14 H14B 109.5
H14A C14 H14B 109.5
C4A C14 H14C 109.5
H14A C14 H14C 109.5
H14B C14 H14C 109.5
C1 C15 H15A 109.5
C1 C15 H15B 109.5
H15A C15 H15B 109.5
C1 C15 H15C 109.5
H15A C15 H15C 109.5
H15B C15 H15C 109.5
C1 C16 H16A 109.5
C1 C16 H16B 109.5
H16A C16 H16B 109.5
C1 C16 H16C 109.5
H16A C16 H16C 109.5
H16B C16 H16C 109.5
C27 O2 H2 109.5
C22 C21 C216 107.1(2)
C22 C21 C215 111.1(3)
C216 C21 C215 106.9(3)
C22 C21 C30A 108.3(2)
C216 C21 C30A 108.9(2)
C215 C21 C30A 114.3(2)
C23 C22 C21 113.6(2)
C23 C22 H22A 108.9
C21 C22 H22A 108.9
C23 C22 H22B 108.9
C21 C22 H22B 108.9
H22A C22 H22B 107.7
C22 C23 C24 111.2(3)
C22 C23 H23A 109.4
C24 C23 H23A 109.4
C22 C23 H23B 109.4
C24 C23 H23B 109.4
H23A C23 H23B 108.0
C23 C24 C24A 111.8(2)
C23 C24 H24A 109.3
C24A C24 H24A 109.3
C23 C24 H24B 109.3
C24A C24 H24B 109.3
H24A C24 H24B 107.9
C24B C24A C214 107.2(2)
C24B C24A C24 110.5(2)
C214 C24A C24 108.5(2)
C24B C24A C30A 107.4(2)
C214 C24A C30A 115.1(2)
C24 C24A C30A 108.1(2)
C25 C24B C28A 117.9(3)
C25 C24B C24A 119.4(3)
C28A C24B C24A 122.7(2)
C26 C25 C24B 121.6(3)
C26 C25 H25 119.2
C24B C25 H25 119.2
C25 C26 C27 120.0(3)
C25 C26 H26 120.0
C27 C26 H26 120.0
C26 C27 C28 121.9(3)
C26 C27 O2 120.1(3)
C28 C27 O2 118.0(3)
C27 C28 C28A 117.9(3)
C27 C28 C211 121.0(3)
C28A C28 C211 121.1(2)
C24B C28A C28 120.8(2)
C24B C28A C29 120.7(2)
C28 C28A C29 118.5(2)
C28A C29 C30 115.3(2)
C28A C29 H29A 108.5
C30 C29 H29A 108.5
C28A C29 H29B 108.5
C30 C29 H29B 108.5
H29A C29 H29B 107.5
C29 C30 C30A 109.3(2)
C29 C30 H30B 109.8
C30A C30 H30B 109.8
C29 C30 H30C 109.8
C30A C30 H30C 109.8
H30B C30 H30C 108.3
C30 C30A C24A 109.0(2)
C30 C30A C21 113.8(2)
C24A C30A C21 117.8(2)
C30 C30A H30A 105.0
C24A C30A H30A 105.0
C21 C30A H30A 105.0
C213 C211 C212 110.1(2)
C213 C211 C28 113.4(2)
C212 C211 C28 112.7(2)
C213 C211 H211 106.7
C212 C211 H211 106.7
C28 C211 H211 106.7
C211 C212 H12D 109.5
C211 C212 H12E 109.5
H12D C212 H12E 109.5
C211 C212 H12F 109.5
H12D C212 H12F 109.5
H12E C212 H12F 109.5
C211 C213 H13D 109.5
C211 C213 H13E 109.5
H13D C213 H13E 109.5
C211 C213 H13F 109.5
H13D C213 H13F 109.5
H13E C213 H13F 109.5
C24A C214 H14D 109.5
C24A C214 H14E 109.5
H14D C214 H14E 109.5
C24A C214 H14F 109.5
H14D C214 H14F 109.5
H14E C214 H14F 109.5
C21 C215 H15D 109.5
C21 C215 H15E 109.5
H15D C215 H15E 109.5
C21 C215 H15F 109.5
H15D C215 H15F 109.5
H15E C215 H15F 109.5
C21 C216 H16D 109.5
C21 C216 H16E 109.5
H16D C216 H16E 109.5
C21 C216 H16F 109.5
H16D C216 H16F 109.5
H16E C216 H16F 109.5
C37 O3 H3 109.5
C32 C31 C316 107.3(3)
C32 C31 C315 109.8(3)
C316 C31 C315 107.6(3)
C32 C31 C40A 108.6(2)
C316 C31 C40A 108.5(2)
C315 C31 C40A 114.8(2)
C33 C32 C31 113.9(3)
C33 C32 H32A 108.8
C31 C32 H32A 108.8
C33 C32 H32B 108.8
C31 C32 H32B 108.8
H32A C32 H32B 107.7
C32 C33 C34 110.5(3)
C32 C33 H33A 109.6
C34 C33 H33A 109.6
C32 C33 H33B 109.6
C34 C33 H33B 109.6
H33A C33 H33B 108.1
C33 C34 C34A 112.1(2)
C33 C34 H34A 109.2
C34A C34 H34A 109.2
C33 C34 H34B 109.2
C34A C34 H34B 109.2
H34A C34 H34B 107.9
C34B C34A C34 110.9(2)
C34B C34A C314 106.3(2)
C34 C34A C314 108.9(2)
C34B C34A C40A 107.8(2)
C34 C34A C40A 107.9(2)
C314 C34A C40A 115.0(2)
C35 C34B C38A 118.2(3)
C35 C34B C34A 119.6(3)
C38A C34B C34A 122.2(2)
C36 C35 C34B 121.1(3)
C36 C35 H35 119.5
C34B C35 H35 119.5
C37 C36 C35 120.5(3)
C37 C36 H36 119.7
C35 C36 H36 119.7
C36 C37 O3 121.1(3)
C36 C37 C38 121.1(3)
O3 C37 C38 117.8(3)
C37 C38 C38A 118.2(3)
C37 C38 C311 120.6(3)
C38A C38 C311 121.2(3)
C34B C38A C38 120.9(3)
C34B C38A C39 120.6(2)
C38 C38A C39 118.5(3)
C38A C39 C40 115.6(2)
C38A C39 H39A 108.4
C40 C39 H39A 108.4
C38A C39 H39B 108.4
C40 C39 H39B 108.4
H39A C39 H39B 107.4
C40 C40A C34A 108.8(2)
C40 C40A C31 113.1(2)
C34A C40A C31 118.1(2)
C40 C40A H40A 105.2
C34A C40A H40A 105.2
C31 C40A H40A 105.2
C40A C40 C39 110.7(2)
C40A C40 H40B 109.5
C39 C40 H40B 109.5
C40A C40 H40C 109.5
C39 C40 H40C 109.5
H40B C40 H40C 108.1
C312 C311 C313 110.1(3)
C312 C311 C38 112.7(3)
C313 C311 C38 114.3(3)
C312 C311 H311 106.4
C313 C311 H311 106.4
C38 C311 H311 106.4
C311 C312 H12G 109.5
C311 C312 H12H 109.5
H12G C312 H12H 109.5
C311 C312 H12I 109.5
H12G C312 H12I 109.5
H12H C312 H12I 109.5
C311 C313 H13G 109.5
C311 C313 H13H 109.5
H13G C313 H13H 109.5
C311 C313 H13I 109.5
H13G C313 H13I 109.5
H13H C313 H13I 109.5
C34A C314 H14G 109.5
C34A C314 H14H 109.5
H14G C314 H14H 109.5
C34A C314 H14I 109.5
H14G C314 H14I 109.5
H14H C314 H14I 109.5
C31 C315 H15G 109.5
C31 C315 H15H 109.5
H15G C315 H15H 109.5
C31 C315 H15I 109.5
H15G C315 H15I 109.5
H15H C315 H15I 109.5
C31 C316 H16G 109.5
C31 C316 H16H 109.5
H16G C316 H16H 109.5
C31 C316 H16I 109.5
H16G C316 H16I 109.5
H16H C316 H16I 109.5
C47 O4 H4 109.5
C415 C41 C42 110.9(2)
C415 C41 C416 107.8(3)
C42 C41 C416 106.7(3)
C415 C41 C50A 114.3(3)
C42 C41 C50A 108.3(2)
C416 C41 C50A 108.6(2)
C43 C42 C41 113.8(3)
C43 C42 H42A 108.8
C41 C42 H42A 108.8
C43 C42 H42B 108.8
C41 C42 H42B 108.8
H42A C42 H42B 107.7
C42 C43 C44 110.8(3)
C42 C43 H43A 109.5
C44 C43 H43A 109.5
C42 C43 H43B 109.5
C44 C43 H43B 109.5
H43A C43 H43B 108.1
C43 C44 C44A 112.0(2)
C43 C44 H44A 109.2
C44A C44 H44A 109.2
C43 C44 H44B 109.2
C44A C44 H44B 109.2
H44A C44 H44B 107.9
C44 C44A C44B 110.5(2)
C44 C44A C414 108.1(2)
C44B C44A C414 106.1(2)
C44 C44A C50A 108.9(2)
C44B C44A C50A 107.9(2)
C414 C44A C50A 115.3(2)
C45 C44B C48A 117.9(3)
C45 C44B C44A 119.5(2)
C48A C44B C44A 122.5(2)
C46 C45 C44B 121.9(3)
C46 C45 H45 119.0
C44B C45 H45 119.0
C47 C46 C45 119.2(3)
C47 C46 H46 120.4
C45 C46 H46 120.4
C46 C47 C48 122.1(3)
C46 C47 O4 119.5(3)
C48 C47 O4 118.4(3)
C47 C48 C48A 118.1(3)
C47 C48 C411 120.2(3)
C48A C48 C411 121.6(2)
C44B C48A C48 120.6(2)
C44B C48A C49 120.8(2)
C48 C48A C49 118.5(2)
C48A C49 C50 114.7(2)
C48A C49 H49A 108.6
C50 C49 H49A 108.6
C48A C49 H49B 108.6
C50 C49 H49B 108.6
H49A C49 H49B 107.6
C50A C50 C49 110.4(2)
C50A C50 H50B 109.6
C49 C50 H50B 109.6
C50A C50 H50C 109.6
C49 C50 H50C 109.6
H50B C50 H50C 108.1
C50 C50A C44A 108.9(2)
C50 C50A C41 114.3(2)
C44A C50A C41 117.4(2)
C50 C50A H50A 105.0
C44A C50A H50A 105.0
C41 C50A H50A 105.0
C412 C411 C48 112.6(3)
C412 C411 C413 110.3(3)
C48 C411 C413 112.6(3)
C412 C411 H411 107.0
C48 C411 H411 107.0
C413 C411 H411 107.0
C411 C412 H12J 109.5
C411 C412 H12K 109.5
H12J C412 H12K 109.5
C411 C412 H12L 109.5
H12J C412 H12L 109.5
H12K C412 H12L 109.5
C411 C413 H13J 109.5
C411 C413 H13K 109.5
H13J C413 H13K 109.5
C411 C413 H13L 109.5
H13J C413 H13L 109.5
H13K C413 H13L 109.5
C44A C414 H14J 109.5
C44A C414 H14K 109.5
H14J C414 H14K 109.5
C44A C414 H14L 109.5
H14J C414 H14L 109.5
H14K C414 H14L 109.5
C41 C415 H15J 109.5
C41 C415 H15K 109.5
H15J C415 H15K 109.5
C41 C415 H15L 109.5
H15J C415 H15L 109.5
H15K C415 H15L 109.5
C41 C416 H16J 109.5
C41 C416 H16K 109.5
H16J C416 H16K 109.5
C41 C416 H16L 109.5
H16J C416 H16L 109.5
H16K C416 H16L 109.5

loop_
_geom_bond_atom_site_label_1
_geom_bond_atom_site_label_2
_geom_bond_distance
O1 C7 1.384(3)
O1 H1 0.8400
C1 C2 1.524(4)
C1 C15 1.532(4)
C1 C16 1.543(4)
C1 C10A 1.559(4)
C2 C3 1.512(4)
C2 H2A 0.9900
C2 H2B 0.9900
C3 C4 1.526(4)
C3 H3A 0.9900
C3 H3B 0.9900
C4 C4A 1.538(4)
C4 H4A 0.9900
C4 H4B 0.9900
C4A C14 1.533(4)
C4A C4B 1.537(4)
C4A C10A 1.547(4)
C4B C5 1.385(4)
C4B C8A 1.395(4)
C5 C6 1.363(4)
C5 H5 0.9500
C6 C7 1.369(4)
C6 H6 0.9500
C7 C8 1.394(4)
C8 C8A 1.406(4)
C8 C11 1.521(4)
C8A C9 1.511(4)
C9 C10 1.526(4)
C9 H9A 0.9900
C9 H9B 0.9900
C10 C10A 1.517(4)
C10 H10B 0.9900
C10 H10C 0.9900
C10A H10A 1.0000
C11 C12 1.518(4)
C11 C13 1.522(4)
C11 H11 1.0000
C12 H12A 0.9800
C12 H12B 0.9800
C12 H12C 0.9800
C13 H13A 0.9800
C13 H13B 0.9800
C13 H13C 0.9800
C14 H14A 0.9800
C14 H14B 0.9800
C14 H14C 0.9800
C15 H15A 0.9800
C15 H15B 0.9800
C15 H15C 0.9800
C16 H16A 0.9800
C16 H16B 0.9800
C16 H16C 0.9800
O2 C27 1.384(3)
O2 H2 0.8400
C21 C22 1.532(4)
C21 C216 1.534(4)
C21 C215 1.550(4)
C21 C30A 1.557(4)
C22 C23 1.507(4)
C22 H22A 0.9900
C22 H22B 0.9900
C23 C24 1.527(4)
C23 H23A 0.9900
C23 H23B 0.9900
C24 C24A 1.544(4)
C24 H24A 0.9900
C24 H24B 0.9900
C24A C24B 1.535(4)
C24A C214 1.541(4)
C24A C30A 1.549(4)
C24B C25 1.393(4)
C24B C28A 1.403(4)
C25 C26 1.364(4)
C25 H25 0.9500
C26 C27 1.370(4)
C26 H26 0.9500
C27 C28 1.378(4)
C28 C28A 1.414(4)
C28 C211 1.519(4)
C28A C29 1.506(4)
C29 C30 1.525(4)
C29 H29A 0.9900
C29 H29B 0.9900
C30 C30A 1.527(4)
C30 H30B 0.9900
C30 H30C 0.9900
C30A H30A 1.0000
C211 C213 1.514(4)
C211 C212 1.517(4)
C211 H211 1.0000
C212 H12D 0.9800
C212 H12E 0.9800
C212 H12F 0.9800
C213 H13D 0.9800
C213 H13E 0.9800
C213 H13F 0.9800
C214 H14D 0.9800
C214 H14E 0.9800
C214 H14F 0.9800
C215 H15D 0.9800
C215 H15E 0.9800
C215 H15F 0.9800
C216 H16D 0.9800
C216 H16E 0.9800
C216 H16F 0.9800
O3 C37 1.378(4)
O3 H3 0.8400
C31 C32 1.528(4)
C31 C316 1.530(4)
C31 C315 1.544(4)
C31 C40A 1.553(4)
C32 C33 1.501(4)
C32 H32A 0.9900
C32 H32B 0.9900
C33 C34 1.527(4)
C33 H33A 0.9900
C33 H33B 0.9900
C34 C34A 1.537(4)
C34 H34A 0.9900
C34 H34B 0.9900
C34A C34B 1.537(4)
C34A C314 1.541(4)
C34A C40A 1.545(4)
C34B C35 1.387(4)
C34B C38A 1.398(4)
C35 C36 1.369(4)
C35 H35 0.9500
C36 C37 1.367(5)
C36 H36 0.9500
C37 C38 1.382(4)
C38 C38A 1.409(4)
C38 C311 1.523(4)
C38A C39 1.517(4)
C39 C40 1.528(4)
C39 H39A 0.9900
C39 H39B 0.9900
C40A C40 1.524(4)
C40A H40A 1.0000
C40 H40B 0.9900
C40 H40C 0.9900
C311 C312 1.499(5)
C311 C313 1.522(4)
C311 H311 1.0000
C312 H12G 0.9800
C312 H12H 0.9800
C312 H12I 0.9800
C313 H13G 0.9800
C313 H13H 0.9800
C313 H13I 0.9800
C314 H14G 0.9800
C314 H14H 0.9800
C314 H14I 0.9800
C315 H15G 0.9800
C315 H15H 0.9800
C315 H15I 0.9800
C316 H16G 0.9800
C316 H16H 0.9800
C316 H16I 0.9800
O4 C47 1.394(3)
O4 H4 0.8400
C41 C415 1.526(4)
C41 C42 1.531(4)
C41 C416 1.535(4)
C41 C50A 1.557(4)
C42 C43 1.518(5)
C42 H42A 0.9900
C42 H42B 0.9900
C43 C44 1.523(4)
C43 H43A 0.9900
C43 H43B 0.9900
C44 C44A 1.532(4)
C44 H44A 0.9900
C44 H44B 0.9900
C44A C44B 1.535(4)
C44A C414 1.539(4)
C44A C50A 1.543(4)
C44B C45 1.387(4)
C44B C48A 1.400(4)
C45 C46 1.381(4)
C45 H45 0.9500
C46 C47 1.362(4)
C46 H46 0.9500
C47 C48 1.382(4)
C48 C48A 1.412(4)
C48 C411 1.530(4)
C48A C49 1.509(4)
C49 C50 1.517(4)
C49 H49A 0.9900
C49 H49B 0.9900
C50 C50A 1.515(4)
C50 H50B 0.9900
C50 H50C 0.9900
C50A H50A 1.0000
C411 C412 1.517(4)
C411 C413 1.530(4)
C411 H411 1.0000
C412 H12J 0.9800
C412 H12K 0.9800
C412 H12L 0.9800
C413 H13J 0.9800
C413 H13K 0.9800
C413 H13L 0.9800
C414 H14J 0.9800
C414 H14K 0.9800
C414 H14L 0.9800
C415 H15J 0.9800
C415 H15K 0.9800
C415 H15L 0.9800
C416 H16J 0.9800
C416 H16K 0.9800
C416 H16L 0.9800

loop_
_cod_related_entry_id
_cod_related_entry_database
_cod_related_entry_code
1 ChemSpider 83757
